data_8101577
loop_
_publ_author_name
'Ayd\?in, Abdullah'
'Soylu, H\"useyin'
'Akkurt, Mehmet'
'Ar\?ic\?i, Cengiz'
'Erdemir, Mustafa'

_publ_section_title
;
Redetermination of the crystal structure of 2-(o-hydroxyphenyl)-\D
^2^-1,3-benzo[4,5]thiazoline, C~13~H~9~NOS
;
_journal_issue 4
_journal_name_full 'Zeitschrift f\"ur Kristallographie - New Crystal Structures'
_journal_page_first 529
_journal_page_last 530
_journal_volume 214
_journal_year 1999
_chemical_formula_moiety 'C13 H9 N O S'
_chemical_formula_sum 'C13 H9 N O S'
_chemical_formula_weight 227.27
_space_group_IT_number 14
_symmetry_cell_setting monoclinic
_symmetry_space_group_name_Hall '-P 2ybc'
_symmetry_space_group_name_H-M 'P 1 21/c 1'
_cell_angle_alpha 90.00
_cell_angle_beta 111.620(2)
_cell_angle_gamma 90.00
_cell_formula_units_Z 4
_cell_length_a 12.3942(11)
_cell_length_b 5.8532(12)
_cell_length_c 15.6315(11)
_cell_measurement_temperature 295
_cell_volume 1054.2(2)
_exptl_crystal_density_diffrn 1.432
_refine_ls_R_factor_obs 0.047
_refine_ls_wR_factor_obs 0.121
_cod_depositor_comments
;
The following automatic conversions were performed:
data name '_geom_bond_atom_site_label_D' replaced with
'_geom_hbond_atom_site_label_D' as specified in the replacement file
'/home/antanas/src/cod-tools/trunk/data/replacement-values/replacement_tags.lst'.

data
name '_geom_bond_atom_site_label_H' replaced with
'_geom_hbond_atom_site_label_H' as specified in the replacement file
'/home/antanas/src/cod-tools/trunk/data/replacement-values/replacement_tags.lst'.

data
name '_geom_bond_atom_site_label_A' replaced with
'_geom_hbond_atom_site_label_A' as specified in the replacement file
'/home/antanas/src/cod-tools/trunk/data/replacement-values/replacement_tags.lst'.

data
name '_geom_bond_distance_DH' replaced with '_geom_hbond_distance_DH'
as specified in the replacement file
'/home/antanas/src/cod-tools/trunk/data/replacement-values/replacement_tags.lst'.

data
name '_geom_contact_distance_HA' replaced with
'_geom_hbond_distance_HA' as specified in the replacement file
'/home/antanas/src/cod-tools/trunk/data/replacement-values/replacement_tags.lst'.

data
name '_geom_contact_distance_DA' replaced with
'_geom_hbond_distance_DA' as specified in the replacement file
'/home/antanas/src/cod-tools/trunk/data/replacement-values/replacement_tags.lst'.

data
name '_geom_angle_DHA' replaced with '_geom_hbond_angle_DHA' as
specified in the replacement file
'/home/antanas/src/cod-tools/trunk/data/replacement-values/replacement_tags.lst'.

data
name '_geom_contact_site_symmetry_A' replaced with
'_geom_hbond_site_symmetry_A' as specified in the replacement file
'/home/antanas/src/cod-tools/trunk/data/replacement-values/replacement_tags.lst'.

Automatic conversion script
Id: cif_correct_tags 5005 2017-03-03 11:38:54Z antanas 
;
_cod_original_sg_symbol_Hall 'P 2ybc'
_cod_original_sg_symbol_H-M 'P 21/c'
_cod_database_code 8101577

loop_
_symmetry_equiv_pos_as_xyz
x,y,z
-x,y+1/2,-z+1/2
-x,-y,-z
x,-y-1/2,z-1/2

loop_
_atom_site_aniso_label
_atom_site_aniso_U_11
_atom_site_aniso_U_22
_atom_site_aniso_U_33
_atom_site_aniso_U_12
_atom_site_aniso_U_13
_atom_site_aniso_U_23
_atom_site_aniso_type_symbol
S1 0.0682(5) 0.0488(5) 0.0690(5) 0.0057(3) 0.0305(4) -0.0024(3) S
O1 0.088(3) 0.065(3) 0.085(3) 0.006(3) 0.027(3) -0.022(3) O
C1 0.0626(17) 0.0587(18) 0.0584(16) -0.0016(14) 0.0296(14) 0.0021(14) C
C2 0.073(2) 0.0574(19) 0.080(2) -0.0048(17) 0.0377(18) -0.0073(17) C
C3 0.0599(18) 0.071(2) 0.075(2) -0.0065(17) 0.0278(16) 0.0002(16) C
C4 0.066(2) 0.066(2) 0.072(2) 0.0055(17) 0.0306(17) 0.0121(16) C
C5 0.070(2) 0.0575(18) 0.0672(19) -0.0005(15) 0.0326(16) 0.0046(15) C
C6 0.0637(17) 0.0503(16) 0.0621(17) -0.0045(13) 0.0327(14) 0.0007(13) C
C7 0.0688(18) 0.0448(15) 0.0630(16) -0.0032(13) 0.0350(15) -0.0030(13) C
C8 0.0621(17) 0.0580(18) 0.0590(16) -0.0064(14) 0.0281(14) -0.0044(14) C
C9 0.070(2) 0.061(2) 0.074(2) 0.0046(17) 0.0311(17) -0.0003(17) C
C10 0.075(2) 0.086(3) 0.077(2) 0.014(2) 0.024(2) 0.004(2) C
C11 0.069(2) 0.099(3) 0.086(3) 0.011(2) 0.021(2) -0.007(2) C
C12 0.075(2) 0.084(3) 0.083(3) 0.004(2) 0.024(2) -0.019(2) C
C13 0.070(2) 0.060(2) 0.064(3) -0.002(3) 0.026(3) -0.005(3) C

loop_
_atom_site_label
_atom_site_fract_x
_atom_site_fract_y
_atom_site_fract_z
_atom_site_U_iso_or_equiv
_atom_site_thermal_displace_type
_atom_site_occupancy
_atom_site_calc_flag
_atom_site_calc_attached_atom
_atom_site_symmetry_multiplicity
_atom_site_type_symbol
S1 0.97785(8) 0.22188(15) 0.31584(6) 0.0605(3) Uani 1.0 . . 1.0 S
O1 0.7325(3) -0.3709(5) 0.3136(2) 0.0810(5) Uani 1.0 . . 1.0 O
N1 0.9342(2) -0.1698(5) 0.37262(18) 0.0555 Uiso 1.0 . . 1.0 N
C1 1.0901(3) 0.0830(6) 0.4021(2) 0.0578(7) Uani 1.0 . . 1.0 C
C2 1.2044(4) 0.1554(7) 0.4471(3) 0.0672(9) Uani 1.0 . . 1.0 C
C3 1.2766(3) 0.0158(8) 0.5155(3) 0.0679(9) Uani 1.0 . . 1.0 C
C4 1.2373(3) -0.1868(7) 0.5375(3) 0.0664(9) Uani 1.0 . . 1.0 C
C5 1.1241(4) -0.2612(7) 0.4917(3) 0.0628(8) Uani 1.0 . . 1.0 C
C6 1.0508(3) -0.1241(6) 0.4242(2) 0.0560(7) Uani 1.0 . . 1.0 C
C7 0.8876(3) -0.0070(6) 0.3151(2) 0.0559(7) Uani 1.0 . . 1.0 C
C8 0.7661(3) -0.0118(6) 0.2510(2) 0.0581(7) Uani 1.0 . . 1.0 C
C9 0.7200(4) 0.1593(7) 0.1866(3) 0.0673(9) Uani 1.0 . . 1.0 C
C10 0.6073(4) 0.1563(9) 0.1276(3) 0.0806(11) Uani 1.0 . . 1.0 C
C11 0.5363(4) -0.0230(10) 0.1314(4) 0.0867(12) Uani 1.0 . . 1.0 C
C12 0.5777(4) -0.1951(9) 0.1947(3) 0.0818(12) Uani 1.0 . . 1.0 C
C13 0.6930(4) -0.1975(7) 0.2542(3) 0.0640(8) Uani 1.0 . . 1.0 C
H1 0.6779 -0.4326 0.3222 0.122 Uiso 1.0 . . 1.0 H
H2 1.231 0.292 0.432 0.081 Uiso 1.0 . . 1.0 H
H3 1.353 0.060 0.547 0.081 Uiso 1.0 . . 1.0 H
H4 1.288 -0.277 0.584 0.080 Uiso 1.0 . . 1.0 H
H5 1.099 -0.400 0.506 0.075 Uiso 1.0 . . 1.0 H
H9 0.767 0.280 0.184 0.081 Uiso 1.0 . . 1.0 H
H10 0.578 0.273 0.085 0.097 Uiso 1.0 . . 1.0 H
H11 0.459 -0.027 0.091 0.104 Uiso 1.0 . . 1.0 H
H12 0.528 -0.311 0.198 0.098 Uiso 1.0 . . 1.0 H

loop_
_geom_bond_atom_site_label_1
_geom_bond_atom_site_label_2
_geom_bond_distance
_geom_bond_site_symmetry_1
_geom_bond_site_symmetry_2
_geom_bond_publ_flag
S1 C7 1.742(3) . . yes
S1 C1 1.742(4) . . yes
C1 C2 1.395(5) . . no
C1 C6 1.396(5) . . yes
C2 C3 1.381(6) . . no
C2 H2 0.87 . . no
C3 C4 1.373(6) . . no
C3 H3 0.83 . . no
C4 C5 1.390(6) . . no
C4 H4 0.84 . . no
C5 C6 1.369(5) . . no
C5 H5 1.03 . . no
C6 N1 1.397(4) . . yes
N1 C7 1.292(4) . . yes
C7 C8 1.471(5) . . yes
C8 C9 1.385(5) . . no
C8 C13 1.428(5) . . no
C9 C10 1.360(6) . . no
C9 H9 0.92 . . no
C10 C11 1.386(7) . . no
C10 H10 0.94 . . no
C11 C12 1.372(7) . . no
C11 H11 0.87 . . no
C12 C13 1.388(6) . . no
C12 H12 0.81 . . no
C13 O1 1.341(5) . . yes
O1 H1 0.82 . . no

loop_
_geom_hbond_atom_site_label_D
_geom_hbond_atom_site_label_H
_geom_hbond_atom_site_label_A
_geom_hbond_distance_DH
_geom_hbond_distance_HA
_geom_hbond_distance_DA
_geom_hbond_angle_DHA
_geom_hbond_site_symmetry_A
C9 H9 S1 0.926 2.688 3.110(5) 108.6(3) 1_555

loop_
_cod_related_entry_id
_cod_related_entry_database
_cod_related_entry_code
1 ChemSpider 10181821
